data_4083529
loop_
_publ_author_name
'Breunig, Jens Michael'
'Lehmann, Felix'
'Bolte, Michael'
'Lerner, Hans-Wolfram'
'Wagner, Matthias'

_publ_section_title
;
 Synthesis and Reactivity ofo-Phosphane Oxide Substituted
 Aryl(hydro)borates and Aryl(hydro)boranes
;
_journal_issue 12
_journal_name_full Organometallics
_journal_page_first 3163
_journal_paper_doi 10.1021/om500385h
_journal_volume 33
_journal_year 2014
_chemical_formula_moiety 'C30 H15 B F9 P'
_chemical_formula_sum 'C30 H15 B F9 P'
_chemical_formula_weight 588.20
_chemical_name_systematic ?
_space_group_IT_number 14
_symmetry_cell_setting monoclinic
_symmetry_space_group_name_Hall '-P 2yn'
_symmetry_space_group_name_H-M 'P 1 21/n 1'
_atom_sites_solution_hydrogens geom
_atom_sites_solution_primary direct
_atom_sites_solution_secondary difmap
_audit_creation_method SHELXL-97
_cell_angle_alpha 90.00
_cell_angle_beta 109.605(3)
_cell_angle_gamma 90.00
_cell_formula_units_Z 4
_cell_length_a 10.1228(5)
_cell_length_b 20.2441(7)
_cell_length_c 13.1500(5)
_cell_measurement_reflns_used 28223
_cell_measurement_temperature 173(2)
_cell_measurement_theta_max 26.4
_cell_measurement_theta_min 4.4
_cell_volume 2538.57(19)
_computing_cell_refinement 'X-Area (Stoe & Cie, 2001)'
_computing_data_collection 'X-Area (Stoe & Cie, 2001)'
_computing_data_reduction 'X-Area (Stoe & Cie, 2001)'
_computing_molecular_graphics 'XP (Sheldrick, 2008)'
_computing_publication_material SHELXL97
_computing_structure_refinement 'SHELXL97 (Sheldrick, 2008) '
_computing_structure_solution 'SHELXS97 (Sheldrick, 2008) '
_diffrn_ambient_temperature 173(2)
_diffrn_measured_fraction_theta_full 0.999
_diffrn_measured_fraction_theta_max 0.995
_diffrn_measurement_device_type 'STOE IPDS II two-circle-diffractometer'
_diffrn_measurement_method \w
_diffrn_radiation_monochromator graphite
_diffrn_radiation_source 'fine-focus sealed tube'
_diffrn_radiation_type MoK\a
_diffrn_radiation_wavelength 0.71073
_diffrn_reflns_av_R_equivalents 0.0496
_diffrn_reflns_av_sigmaI/netI 0.0264
_diffrn_reflns_limit_h_max 12
_diffrn_reflns_limit_h_min -12
_diffrn_reflns_limit_k_max 23
_diffrn_reflns_limit_k_min -24
_diffrn_reflns_limit_l_max 16
_diffrn_reflns_limit_l_min -16
_diffrn_reflns_number 30875
_diffrn_reflns_theta_full 25.00
_diffrn_reflns_theta_max 25.94
_diffrn_reflns_theta_min 2.36
_diffrn_standards_number 0
_exptl_absorpt_coefficient_mu 0.195
_exptl_absorpt_correction_T_max 0.9494
_exptl_absorpt_correction_T_min 0.9350
_exptl_absorpt_correction_type multi-scan
_exptl_absorpt_process_details 'MULABS (Spek, 2003; Blessing, 1995)'
_exptl_crystal_colour colourless
_exptl_crystal_density_diffrn 1.539
_exptl_crystal_density_method 'not measured'
_exptl_crystal_description block
_exptl_crystal_F_000 1184
_exptl_crystal_size_max 0.35
_exptl_crystal_size_mid 0.32
_exptl_crystal_size_min 0.27
_refine_diff_density_max 0.282
_refine_diff_density_min -0.212
_refine_diff_density_rms 0.041
_refine_ls_extinction_method none
_refine_ls_goodness_of_fit_ref 1.035
_refine_ls_hydrogen_treatment mixed
_refine_ls_matrix_type full
_refine_ls_number_parameters 374
_refine_ls_number_reflns 4939
_refine_ls_number_restraints 0
_refine_ls_restrained_S_all 1.035
_refine_ls_R_factor_all 0.0500
_refine_ls_R_factor_gt 0.0397
_refine_ls_shift/su_max 0.000
_refine_ls_shift/su_mean 0.000
_refine_ls_structure_factor_coef Fsqd
_refine_ls_weighting_details 'calc w=1/[\s^2^(Fo^2^)+(0.0577P)^2^+0.7182P] where P=(Fo^2^+2Fc^2^)/3'
_refine_ls_weighting_scheme calc
_refine_ls_wR_factor_gt 0.1035
_refine_ls_wR_factor_ref 0.1089
_reflns_number_gt 4103
_reflns_number_total 4939
_reflns_threshold_expression I>2\s(I)
_cod_data_source_file om500385h_si_002.cif
_cod_data_source_block wa1237
_cod_depositor_comments
;
The following automatic conversions were performed:

'_symmetry_cell_setting' value 'Monoclinic' changed to 'monoclinic'
according to
/usr/data/users/saulius/crontab/automatic-downloads/rss-feeds/ACS/lib/dictionaries/cif_core.dic
dictionary named 'cif_core.dic' version 2.4.2 from 2011-04-26.

Automatic conversion script
Id: cif_fix_values 2281 2013-09-26 08:29:07Z andrius 

 Adding full bibliography for 4083529--4083544.cif.
;
_cod_original_cell_volume 2538.57(18)
_cod_original_sg_symbol_H-M P21/n
_cod_database_code 4083529

loop_
_symmetry_equiv_pos_as_xyz
'x, y, z'
'-x+1/2, y+1/2, -z+1/2'
'-x, -y, -z'
'x-1/2, -y-1/2, z-1/2'

loop_
_atom_site_label
_atom_site_type_symbol
_atom_site_fract_x
_atom_site_fract_y
_atom_site_fract_z
_atom_site_U_iso_or_equiv
_atom_site_adp_type
_atom_site_occupancy
_atom_site_symmetry_multiplicity
_atom_site_calc_flag
_atom_site_refinement_flags
P1 P 0.65835(5) 0.65260(2) 0.58257(4) 0.03832(13) Uani 1 1 d .
B1 B 0.5102(2) 0.59797(10) 0.60252(16) 0.0389(4) Uani 1 1 d .
H1 H 0.513(2) 0.5513(11) 0.5553(17) 0.053(6) Uiso 1 1 d .
C1 C 0.36998(19) 0.64092(9) 0.54593(14) 0.0409(4) Uani 1 1 d .
C2 C 0.3639(2) 0.71115(10) 0.54013(15) 0.0446(4) Uani 1 1 d .
C3 C 0.2364(2) 0.73933(11) 0.48014(17) 0.0540(5) Uani 1 1 d .
C4 C 0.1164(2) 0.70351(13) 0.43318(18) 0.0607(6) Uani 1 1 d .
C5 C 0.1200(2) 0.63611(13) 0.44253(16) 0.0566(5) Uani 1 1 d .
C6 C 0.2470(2) 0.60639(10) 0.49722(15) 0.0478(5) Uani 1 1 d .
F3 F 0.22382(16) 0.80557(7) 0.46143(12) 0.0720(4) Uani 1 1 d .
F4 F -0.00387(14) 0.73422(9) 0.37746(12) 0.0847(5) Uani 1 1 d .
F5 F 0.00407(13) 0.59985(9) 0.39759(11) 0.0739(4) Uani 1 1 d .
F6 F 0.24612(13) 0.53985(6) 0.50418(10) 0.0592(3) Uani 1 1 d .
C11 C 0.6260(2) 0.73506(9) 0.61874(15) 0.0446(4) Uani 1 1 d .
C12 C 0.4860(2) 0.75453(10) 0.59758(15) 0.0464(4) Uani 1 1 d .
C13 C 0.4654(3) 0.81794(11) 0.63475(19) 0.0591(6) Uani 1 1 d .
H13 H 0.3729 0.8321 0.6264 0.071 Uiso 1 1 calc R
C14 C 0.5765(3) 0.85962(11) 0.68286(19) 0.0657(6) Uani 1 1 d .
H14 H 0.5587 0.9024 0.7050 0.079 Uiso 1 1 calc R
C15 C 0.7122(3) 0.84067(11) 0.69950(19) 0.0640(6) Uani 1 1 d .
H15 H 0.7877 0.8702 0.7319 0.077 Uiso 1 1 calc R
C16 C 0.7375(2) 0.77814(11) 0.66855(17) 0.0543(5) Uani 1 1 d .
H16 H 0.8312 0.7642 0.6811 0.065 Uiso 1 1 calc R
C21 C 0.54552(18) 0.57993(9) 0.72886(14) 0.0384(4) Uani 1 1 d .
C22 C 0.4788(2) 0.60720(9) 0.79605(15) 0.0419(4) Uani 1 1 d .
C23 C 0.5130(2) 0.59088(10) 0.90385(15) 0.0459(4) Uani 1 1 d .
C24 C 0.6189(2) 0.54717(10) 0.94955(14) 0.0476(5) Uani 1 1 d .
C25 C 0.6876(2) 0.51779(10) 0.88705(16) 0.0481(4) Uani 1 1 d .
C26 C 0.6482(2) 0.53372(9) 0.77903(15) 0.0428(4) Uani 1 1 d .
F22 F 0.37528(12) 0.65174(6) 0.75765(9) 0.0522(3) Uani 1 1 d .
F23 F 0.44448(13) 0.61891(7) 0.96505(9) 0.0611(3) Uani 1 1 d .
F24 F 0.65598(15) 0.53297(7) 1.05587(9) 0.0646(4) Uani 1 1 d .
F25 F 0.79184(15) 0.47435(7) 0.93169(10) 0.0672(4) Uani 1 1 d .
F26 F 0.71649(13) 0.50197(6) 0.72066(9) 0.0528(3) Uani 1 1 d .
C31 C 0.64737(18) 0.65576(9) 0.44224(14) 0.0396(4) Uani 1 1 d .
C32 C 0.6126(2) 0.59962(11) 0.37845(16) 0.0516(5) Uani 1 1 d .
H32 H 0.5948 0.5593 0.4084 0.062 Uiso 1 1 calc R
C33 C 0.6036(3) 0.60231(12) 0.27092(17) 0.0614(6) Uani 1 1 d .
H33 H 0.5820 0.5635 0.2278 0.074 Uiso 1 1 calc R
C34 C 0.6260(2) 0.66132(12) 0.22627(16) 0.0568(5) Uani 1 1 d .
H34 H 0.6178 0.6632 0.1522 0.068 Uiso 1 1 calc R
C35 C 0.6601(2) 0.71726(12) 0.28892(17) 0.0581(5) Uani 1 1 d .
H35 H 0.6755 0.7577 0.2581 0.070 Uiso 1 1 calc R
C36 C 0.6720(2) 0.71483(11) 0.39699(16) 0.0522(5) Uani 1 1 d .
H36 H 0.6969 0.7534 0.4403 0.063 Uiso 1 1 calc R
C41 C 0.8349(2) 0.62998(10) 0.66549(15) 0.0451(4) Uani 1 1 d .
C42 C 0.9221(2) 0.59553(11) 0.62089(17) 0.0528(5) Uani 1 1 d .
H42 H 0.8937 0.5886 0.5451 0.063 Uiso 1 1 calc R
C43 C 1.0505(2) 0.57150(14) 0.6879(2) 0.0664(6) Uani 1 1 d .
H43 H 1.1103 0.5482 0.6580 0.080 Uiso 1 1 calc R
C44 C 1.0914(2) 0.58150(14) 0.7983(2) 0.0702(7) Uani 1 1 d .
H44 H 1.1791 0.5650 0.8438 0.084 Uiso 1 1 calc R
C45 C 1.0055(2) 0.61539(13) 0.84299(18) 0.0643(6) Uani 1 1 d .
H45 H 1.0345 0.6220 0.9188 0.077 Uiso 1 1 calc R
C46 C 0.8769(2) 0.63984(11) 0.77705(16) 0.0522(5) Uani 1 1 d .
H46 H 0.8179 0.6631 0.8077 0.063 Uiso 1 1 calc R

loop_
_atom_site_aniso_label
_atom_site_aniso_U_11
_atom_site_aniso_U_22
_atom_site_aniso_U_33
_atom_site_aniso_U_23
_atom_site_aniso_U_13
_atom_site_aniso_U_12
P1 0.0395(2) 0.0435(3) 0.0323(2) -0.00036(18) 0.01239(18) -0.00205(19)
B1 0.0432(11) 0.0385(10) 0.0358(10) -0.0003(8) 0.0145(8) -0.0019(8)
C1 0.0422(9) 0.0487(10) 0.0334(9) 0.0032(7) 0.0149(7) -0.0002(8)
C2 0.0496(11) 0.0501(11) 0.0397(10) 0.0071(8) 0.0226(8) 0.0064(9)
C3 0.0584(13) 0.0575(12) 0.0512(12) 0.0153(9) 0.0251(10) 0.0143(10)
C4 0.0484(12) 0.0871(17) 0.0478(12) 0.0198(11) 0.0176(9) 0.0190(11)
C5 0.0406(10) 0.0881(17) 0.0404(10) 0.0050(10) 0.0128(8) -0.0063(10)
C6 0.0483(11) 0.0570(12) 0.0394(10) 0.0050(8) 0.0166(8) -0.0034(9)
F3 0.0780(9) 0.0638(8) 0.0788(9) 0.0255(7) 0.0324(7) 0.0270(7)
F4 0.0537(8) 0.1201(13) 0.0740(10) 0.0283(9) 0.0130(7) 0.0303(8)
F5 0.0449(7) 0.1163(12) 0.0554(8) 0.0035(7) 0.0101(6) -0.0150(7)
F6 0.0555(7) 0.0588(8) 0.0596(7) -0.0015(6) 0.0146(6) -0.0153(6)
C11 0.0563(11) 0.0438(10) 0.0374(9) -0.0002(7) 0.0205(8) -0.0036(8)
C12 0.0596(12) 0.0432(10) 0.0417(10) 0.0036(8) 0.0240(9) 0.0006(9)
C13 0.0783(15) 0.0483(12) 0.0622(13) 0.0021(10) 0.0390(12) 0.0064(11)
C14 0.101(2) 0.0431(11) 0.0608(14) -0.0084(10) 0.0374(13) -0.0066(12)
C15 0.0869(18) 0.0497(12) 0.0577(13) -0.0094(10) 0.0275(12) -0.0180(12)
C16 0.0642(13) 0.0505(11) 0.0490(11) -0.0024(9) 0.0201(10) -0.0112(10)
C21 0.0425(9) 0.0361(9) 0.0364(9) -0.0024(7) 0.0131(7) -0.0053(7)
C22 0.0445(10) 0.0424(9) 0.0381(9) -0.0033(7) 0.0129(8) -0.0057(8)
C23 0.0530(11) 0.0510(11) 0.0370(9) -0.0091(8) 0.0191(8) -0.0103(9)
C24 0.0623(12) 0.0498(11) 0.0298(9) 0.0000(8) 0.0140(8) -0.0108(9)
C25 0.0571(12) 0.0406(10) 0.0428(10) 0.0058(8) 0.0118(9) 0.0015(9)
C26 0.0536(11) 0.0388(9) 0.0388(9) -0.0001(7) 0.0195(8) -0.0008(8)
F22 0.0511(6) 0.0614(7) 0.0453(6) -0.0037(5) 0.0177(5) 0.0090(5)
F23 0.0671(8) 0.0804(9) 0.0419(6) -0.0115(6) 0.0264(6) -0.0017(7)
F24 0.0869(9) 0.0691(8) 0.0360(6) 0.0049(5) 0.0183(6) -0.0020(7)
F25 0.0853(9) 0.0605(8) 0.0503(7) 0.0154(6) 0.0156(6) 0.0225(7)
F26 0.0675(7) 0.0481(6) 0.0475(6) 0.0053(5) 0.0254(6) 0.0153(5)
C31 0.0346(9) 0.0503(10) 0.0334(8) 0.0013(7) 0.0106(7) -0.0004(7)
C32 0.0633(13) 0.0514(11) 0.0428(10) -0.0031(8) 0.0213(9) -0.0087(10)
C33 0.0754(15) 0.0689(14) 0.0431(11) -0.0115(10) 0.0242(11) -0.0197(12)
C34 0.0516(12) 0.0851(16) 0.0347(10) -0.0009(10) 0.0157(8) -0.0167(11)
C35 0.0654(13) 0.0653(13) 0.0468(12) 0.0080(10) 0.0231(10) -0.0117(11)
C36 0.0606(12) 0.0544(12) 0.0433(11) 0.0004(9) 0.0196(9) -0.0110(10)
C41 0.0415(9) 0.0540(11) 0.0388(10) 0.0041(8) 0.0120(8) -0.0047(8)
C42 0.0458(11) 0.0664(13) 0.0472(11) 0.0076(9) 0.0169(9) 0.0011(9)
C43 0.0459(12) 0.0838(17) 0.0698(15) 0.0164(13) 0.0200(11) 0.0087(11)
C44 0.0471(12) 0.0896(18) 0.0634(15) 0.0256(13) 0.0048(11) 0.0007(12)
C45 0.0576(13) 0.0803(16) 0.0446(12) 0.0100(11) 0.0035(10) -0.0113(12)
C46 0.0522(11) 0.0605(12) 0.0397(10) 0.0014(9) 0.0097(9) -0.0082(9)

loop_
_atom_type_symbol
_atom_type_description
_atom_type_scat_dispersion_real
_atom_type_scat_dispersion_imag
_atom_type_scat_source
C C 0.0033 0.0016 'International Tables Vol C Tables 4.2.6.8 and 6.1.1.4'
H H 0.0000 0.0000 'International Tables Vol C Tables 4.2.6.8 and 6.1.1.4'
B B 0.0013 0.0007 'International Tables Vol C Tables 4.2.6.8 and 6.1.1.4'
F F 0.0171 0.0103 'International Tables Vol C Tables 4.2.6.8 and 6.1.1.4'
P P 0.1023 0.0942 'International Tables Vol C Tables 4.2.6.8 and 6.1.1.4'

loop_
_geom_angle_atom_site_label_1
_geom_angle_atom_site_label_2
_geom_angle_atom_site_label_3
_geom_angle
C11 P1 C31 106.41(9)
C11 P1 C41 107.83(9)
C31 P1 C41 109.43(8)
C11 P1 B1 105.93(9)
C31 P1 B1 111.70(8)
C41 P1 B1 115.06(9)
C1 B1 C21 116.81(15)
C1 B1 P1 103.24(12)
C21 B1 P1 110.52(13)
C1 B1 H1 112.0(11)
C21 B1 H1 109.6(11)
P1 B1 H1 103.7(11)
C6 C1 C2 117.62(18)
C6 C1 B1 117.12(17)
C2 C1 B1 125.25(17)
C3 C2 C1 117.12(19)
C3 C2 C12 119.85(19)
C1 C2 C12 123.00(17)
F3 C3 C4 115.11(19)
F3 C3 C2 121.3(2)
C4 C3 C2 123.5(2)
F4 C4 C5 120.1(2)
F4 C4 C3 120.3(2)
C5 C4 C3 119.6(2)
F5 C5 C4 120.8(2)
F5 C5 C6 120.9(2)
C4 C5 C6 118.2(2)
F6 C6 C5 116.33(19)
F6 C6 C1 119.87(18)
C5 C6 C1 123.8(2)
C16 C11 C12 121.20(19)
C16 C11 P1 120.78(16)
C12 C11 P1 118.01(15)
C11 C12 C13 116.2(2)
C11 C12 C2 122.82(17)
C13 C12 C2 120.94(19)
C14 C13 C12 121.5(2)
C14 C13 H13 119.3
C12 C13 H13 119.3
C15 C14 C13 121.4(2)
C15 C14 H14 119.3
C13 C14 H14 119.3
C14 C15 C16 119.0(2)
C14 C15 H15 120.5
C16 C15 H15 120.5
C15 C16 C11 120.5(2)
C15 C16 H16 119.7
C11 C16 H16 119.7
C26 C21 C22 114.23(16)
C26 C21 B1 120.76(15)
C22 C21 B1 125.01(16)
F22 C22 C23 116.16(16)
F22 C22 C21 120.63(16)
C23 C22 C21 123.20(18)
F23 C23 C24 119.65(17)
F23 C23 C22 120.57(18)
C24 C23 C22 119.77(17)
F24 C24 C23 119.89(18)
F24 C24 C25 120.31(19)
C23 C24 C25 119.80(17)
F25 C25 C24 120.03(17)
F25 C25 C26 121.00(18)
C24 C25 C26 118.98(18)
F26 C26 C25 116.53(17)
F26 C26 C21 119.53(15)
C25 C26 C21 123.93(17)
C32 C31 C36 119.36(17)
C32 C31 P1 120.24(14)
C36 C31 P1 120.40(15)
C31 C32 C33 120.1(2)
C31 C32 H32 120.0
C33 C32 H32 120.0
C34 C33 C32 120.2(2)
C34 C33 H33 119.9
C32 C33 H33 119.9
C35 C34 C33 120.07(19)
C35 C34 H34 120.0
C33 C34 H34 120.0
C34 C35 C36 120.2(2)
C34 C35 H35 119.9
C36 C35 H35 119.9
C35 C36 C31 120.1(2)
C35 C36 H36 120.0
C31 C36 H36 120.0
C46 C41 C42 119.93(19)
C46 C41 P1 119.10(15)
C42 C41 P1 120.48(15)
C43 C42 C41 119.7(2)
C43 C42 H42 120.1
C41 C42 H42 120.1
C44 C43 C42 120.0(2)
C44 C43 H43 120.0
C42 C43 H43 120.0
C45 C44 C43 120.6(2)
C45 C44 H44 119.7
C43 C44 H44 119.7
C44 C45 C46 120.1(2)
C44 C45 H45 119.9
C46 C45 H45 119.9
C45 C46 C41 119.7(2)
C45 C46 H46 120.2
C41 C46 H46 120.2

loop_
_geom_bond_atom_site_label_1
_geom_bond_atom_site_label_2
_geom_bond_distance
P1 C11 1.796(2)
P1 C31 1.8123(18)
P1 C41 1.813(2)
P1 B1 1.951(2)
B1 C1 1.617(3)
B1 C21 1.619(3)
B1 H1 1.14(2)
C1 C6 1.383(3)
C1 C2 1.424(3)
C2 C3 1.389(3)
C2 C12 1.498(3)
C3 F3 1.362(3)
C3 C4 1.371(3)
C4 F4 1.344(2)
C4 C5 1.369(4)
C5 F5 1.342(3)
C5 C6 1.382(3)
C6 F6 1.350(2)
C11 C16 1.403(3)
C11 C12 1.406(3)
C12 C13 1.414(3)
C13 C14 1.378(4)
C13 H13 0.9500
C14 C15 1.371(4)
C14 H14 0.9500
C15 C16 1.380(3)
C15 H15 0.9500
C16 H16 0.9500
C21 C26 1.390(3)
C21 C22 1.394(3)
C22 F22 1.345(2)
C22 C23 1.382(3)
C23 F23 1.351(2)
C23 C24 1.364(3)
C24 F24 1.351(2)
C24 C25 1.377(3)
C25 F25 1.347(2)
C25 C26 1.379(3)
C26 F26 1.355(2)
C31 C32 1.386(3)
C31 C36 1.395(3)
C32 C33 1.387(3)
C32 H32 0.9500
C33 C34 1.383(3)
C33 H33 0.9500
C34 C35 1.375(3)
C34 H34 0.9500
C35 C36 1.386(3)
C35 H35 0.9500
C36 H36 0.9500
C41 C46 1.398(3)
C41 C42 1.399(3)
C42 C43 1.391(3)
C42 H42 0.9500
C43 C44 1.384(4)
C43 H43 0.9500
C44 C45 1.383(4)
C44 H44 0.9500
C45 C46 1.391(3)
C45 H45 0.9500
C46 H46 0.9500

loop_
_geom_torsion_atom_site_label_1
_geom_torsion_atom_site_label_2
_geom_torsion_atom_site_label_3
_geom_torsion_atom_site_label_4
_geom_torsion
C11 P1 B1 C1 45.96(14)
C31 P1 B1 C1 -69.50(13)
C41 P1 B1 C1 164.97(11)
C11 P1 B1 C21 -79.69(14)
C31 P1 B1 C21 164.85(12)
C41 P1 B1 C21 39.32(16)
C21 B1 C1 C6 -90.7(2)
P1 B1 C1 C6 147.78(14)
C21 B1 C1 C2 90.8(2)
P1 B1 C1 C2 -30.7(2)
C6 C1 C2 C3 -3.9(2)
B1 C1 C2 C3 174.55(17)
C6 C1 C2 C12 174.41(16)
B1 C1 C2 C12 -7.1(3)
C1 C2 C3 F3 -173.71(17)
C12 C2 C3 F3 7.9(3)
C1 C2 C3 C4 4.4(3)
C12 C2 C3 C4 -173.98(19)
F3 C3 C4 F4 -2.8(3)
C2 C3 C4 F4 179.04(18)
F3 C3 C4 C5 176.65(19)
C2 C3 C4 C5 -1.5(3)
F4 C4 C5 F5 -0.7(3)
C3 C4 C5 F5 179.85(18)
F4 C4 C5 C6 177.72(18)
C3 C4 C5 C6 -1.7(3)
F5 C5 C6 F6 -1.3(3)
C4 C5 C6 F6 -179.70(18)
F5 C5 C6 C1 -179.54(17)
C4 C5 C6 C1 2.0(3)
C2 C1 C6 F6 -177.36(16)
B1 C1 C6 F6 4.1(2)
C2 C1 C6 C5 0.9(3)
B1 C1 C6 C5 -177.70(17)
C31 P1 C11 C16 -95.12(17)
C41 P1 C11 C16 22.20(18)
B1 P1 C11 C16 145.88(16)
C31 P1 C11 C12 86.10(16)
C41 P1 C11 C12 -156.58(15)
B1 P1 C11 C12 -32.91(17)
C16 C11 C12 C13 -3.5(3)
P1 C11 C12 C13 175.28(14)
C16 C11 C12 C2 177.16(17)
P1 C11 C12 C2 -4.1(2)
C3 C2 C12 C11 -151.46(19)
C1 C2 C12 C11 30.3(3)
C3 C2 C12 C13 29.2(3)
C1 C2 C12 C13 -149.03(19)
C11 C12 C13 C14 4.0(3)
C2 C12 C13 C14 -176.7(2)
C12 C13 C14 C15 -1.9(4)
C13 C14 C15 C16 -0.9(4)
C14 C15 C16 C11 1.3(3)
C12 C11 C16 C15 1.0(3)
P1 C11 C16 C15 -177.77(16)
C1 B1 C21 C26 168.30(17)
P1 B1 C21 C26 -74.11(19)
C1 B1 C21 C22 -11.1(3)
P1 B1 C21 C22 106.49(18)
C26 C21 C22 F22 -178.77(16)
B1 C21 C22 F22 0.7(3)
C26 C21 C22 C23 1.2(3)
B1 C21 C22 C23 -179.39(17)
F22 C22 C23 F23 0.0(3)
C21 C22 C23 F23 -179.94(17)
F22 C22 C23 C24 -178.58(17)
C21 C22 C23 C24 1.5(3)
F23 C23 C24 F24 -1.0(3)
C22 C23 C24 F24 177.57(17)
F23 C23 C24 C25 179.09(18)
C22 C23 C24 C25 -2.3(3)
F24 C24 C25 F25 0.4(3)
C23 C24 C25 F25 -179.70(18)
F24 C24 C25 C26 -179.42(18)
C23 C24 C25 C26 0.5(3)
F25 C25 C26 F26 2.0(3)
C24 C25 C26 F26 -178.14(17)
F25 C25 C26 C21 -177.40(18)
C24 C25 C26 C21 2.4(3)
C22 C21 C26 F26 177.44(16)
B1 C21 C26 F26 -2.0(3)
C22 C21 C26 C25 -3.1(3)
B1 C21 C26 C25 177.39(18)
C11 P1 C31 C32 -154.55(16)
C41 P1 C31 C32 89.20(17)
B1 P1 C31 C32 -39.39(19)
C11 P1 C31 C36 24.59(18)
C41 P1 C31 C36 -91.67(17)
B1 P1 C31 C36 139.74(16)
C36 C31 C32 C33 0.5(3)
P1 C31 C32 C33 179.69(17)
C31 C32 C33 C34 -1.6(4)
C32 C33 C34 C35 1.3(4)
C33 C34 C35 C36 -0.1(4)
C34 C35 C36 C31 -0.9(3)
C32 C31 C36 C35 0.7(3)
P1 C31 C36 C35 -178.44(17)
C11 P1 C41 C46 49.40(18)
C31 P1 C41 C46 164.75(16)
B1 P1 C41 C46 -68.55(19)
C11 P1 C41 C42 -138.68(17)
C31 P1 C41 C42 -23.33(19)
B1 P1 C41 C42 103.37(17)
C46 C41 C42 C43 -0.3(3)
P1 C41 C42 C43 -172.14(18)
C41 C42 C43 C44 0.2(4)
C42 C43 C44 C45 -0.1(4)
C43 C44 C45 C46 0.0(4)
C44 C45 C46 C41 0.0(3)
C42 C41 C46 C45 0.2(3)
P1 C41 C46 C45 172.13(17)
